data_7205956
loop_
_publ_author_name
'Zhang, Peng-peng'
'Peng, Jun'
'Pang, Hai-jun'
'Sha, Jing-quan'
'Zhu, Min'
'Wang, Dan-dan'
'Liu, Ming-guan'

_publ_section_title
;
 The factors affecting on the assembly of Ag--H2biim system: size,
 charge or shape of polyanions?
;
_journal_issue 11
_journal_name_full CrystEngComm
_journal_page_first 3832
_journal_paper_doi 10.1039/c1ce05093a
_journal_volume 13
_journal_year 2011
_chemical_formula_sum 'C36 H36 Ag6 N24 O74 P2 W18'
_chemical_formula_weight 6007.15
_chemical_name_systematic
;
?
;
_space_group_IT_number 2
_symmetry_cell_setting triclinic
_symmetry_space_group_name_Hall '-P 1'
_symmetry_space_group_name_H-M 'P -1'
_atom_sites_solution_hydrogens geom
_atom_sites_solution_primary direct
_atom_sites_solution_secondary difmap
_audit_creation_method SHELXL-97
_cell_angle_alpha 96.3320(10)
_cell_angle_beta 98.0810(11)
_cell_angle_gamma 101.9840(11)
_cell_formula_units_Z 2
_cell_length_a 11.6840(10)
_cell_length_b 17.6360(14)
_cell_length_c 25.363(2)
_cell_measurement_reflns_used 25
_cell_measurement_temperature 293(2)
_cell_measurement_theta_max 15
_cell_measurement_theta_min 7.5
_cell_volume 5008.8(7)
_computing_cell_refinement 'Bruker FRAMBO'
_computing_data_collection 'Bruker FRAMBO'
_computing_data_reduction 'Bruker SHELXTL'
_computing_molecular_graphics 'Bruker SHELXTL'
_computing_publication_material 'Bruker SHELXTL'
_computing_structure_refinement 'SHELXL-97 (Sheldrick, 1997)'
_computing_structure_solution 'SHELXS-97 (Sheldrick, 1990)'
_diffrn_ambient_temperature 293(2)
_diffrn_measured_fraction_theta_full 0.987
_diffrn_measured_fraction_theta_max 0.987
_diffrn_measurement_device_type 'multiwire proportional'
_diffrn_measurement_method 'phi and omega scans'
_diffrn_radiation_monochromator graphite
_diffrn_radiation_source 'fine-focus sealed tube'
_diffrn_radiation_type MoK\a
_diffrn_radiation_wavelength 0.71069
_diffrn_reflns_av_R_equivalents 0.0477
_diffrn_reflns_av_sigmaI/netI 0.1022
_diffrn_reflns_limit_h_max 13
_diffrn_reflns_limit_h_min -13
_diffrn_reflns_limit_k_max 20
_diffrn_reflns_limit_k_min -20
_diffrn_reflns_limit_l_max 26
_diffrn_reflns_limit_l_min -30
_diffrn_reflns_number 25494
_diffrn_reflns_theta_full 25.00
_diffrn_reflns_theta_max 25.00
_diffrn_reflns_theta_min 1.19
_exptl_absorpt_coefficient_mu 21.861
_exptl_absorpt_correction_T_max 0.095
_exptl_absorpt_correction_T_min 0.080
_exptl_absorpt_correction_type multi-scan
_exptl_absorpt_process_details '(SADABS; Bruker, 2000)'
_exptl_crystal_colour orange
_exptl_crystal_density_diffrn 3.983
_exptl_crystal_density_method 'not measured'
_exptl_crystal_description block
_exptl_crystal_F_000 5312.0
_exptl_crystal_size_max 0.14
_exptl_crystal_size_mid 0.12
_exptl_crystal_size_min 0.12
_refine_diff_density_max 3.531
_refine_diff_density_min -3.119
_refine_diff_density_rms 0.566
_refine_ls_extinction_method none
_refine_ls_goodness_of_fit_ref 0.928
_refine_ls_hydrogen_treatment constr
_refine_ls_matrix_type full
_refine_ls_number_parameters 1351
_refine_ls_number_reflns 17409
_refine_ls_number_restraints 372
_refine_ls_restrained_S_all 0.921
_refine_ls_R_factor_all 0.0959
_refine_ls_R_factor_gt 0.0574
_refine_ls_shift/su_max 0.001
_refine_ls_shift/su_mean 0.000
_refine_ls_structure_factor_coef Fsqd
_refine_ls_weighting_details 'calc w=1/[\s^2^(Fo^2^)+(0.1000P)^2^+0.0000P] where P=(Fo^2^+2Fc^2^)/3'
_refine_ls_weighting_scheme calc
_refine_ls_wR_factor_gt 0.1397
_refine_ls_wR_factor_ref 0.1787
_reflns_number_gt 11104
_reflns_number_total 17636
_reflns_threshold_expression >2sigma(I)
_cod_data_source_file c1ce05093a.txt
_cod_data_source_block 4
_cod_depositor_comments
;
The following automatic conversions were performed:
'_symmetry_cell_setting' value 'Triclinic' changed to 'triclinic'
according to '/home/saulius/struct/CIF-dictionaries/cif_core.dic'
dictionary named 'cif_core.dic' version 2.4.1 from 2010-06-29.

Automatic conversion script
Id: cif_fix_enum 1555 2011-01-17 13:19:09Z saulius 
;
_cod_original_sg_symbol_H-M 'P-1 '
_cod_original_formula_sum 'C36 H36 Ag6 N24 O74 P2 W18 '
_cod_database_code 7205956

loop_
_symmetry_equiv_pos_as_xyz
'x, y, z'
'-x, -y, -z'

loop_
_atom_site_label
_atom_site_type_symbol
_atom_site_fract_x
_atom_site_fract_y
_atom_site_fract_z
_atom_site_U_iso_or_equiv
_atom_site_adp_type
_atom_site_occupancy
_atom_site_symmetry_multiplicity
_atom_site_calc_flag
_atom_site_refinement_flags
_atom_site_disorder_assembly
_atom_site_disorder_group
W1 W -0.27877(9) 0.27844(5) 0.95909(4) 0.0177(2) Uani 1 1 d . . .
W2 W -0.30618(9) 0.43191(5) 0.87410(4) 0.0190(2) Uani 1 1 d . . .
W3 W -0.22847(9) 0.10858(6) 0.79720(4) 0.0200(2) Uani 1 1 d . . .
W4 W -0.31213(9) 0.48402(5) 0.73533(4) 0.0209(2) Uani 1 1 d . . .
W5 W -0.56269(9) 0.08931(5) 0.62822(4) 0.0186(2) Uani 1 1 d . . .
W6 W -0.39644(9) 0.08664(5) 0.90975(4) 0.0199(2) Uani 1 1 d . . .
W7 W -0.60345(9) 0.36573(6) 0.84992(4) 0.0197(2) Uani 1 1 d . . .
W8 W -0.11114(9) 0.29818(6) 0.84577(4) 0.0210(2) Uani 1 1 d . . .
W9 W -0.55342(9) 0.03846(5) 0.76845(4) 0.0178(2) Uani 1 1 d . . .
W10 W -0.57804(9) 0.20854(6) 0.93355(4) 0.0197(2) Uani 1 1 d . . .
W11 W -0.74072(9) 0.21112(6) 0.65249(4) 0.0202(2) Uani 1 1 d . . .
W12 W -0.41292(9) 0.22338(6) 0.54446(4) 0.0193(2) Uani 1 1 d . . .
W13 W -0.23690(9) 0.16062(6) 0.65814(4) 0.0195(2) Uani 1 1 d . . .
W14 W -0.60856(9) 0.41673(6) 0.70994(4) 0.0204(2) Uani 1 1 d . . .
W15 W -0.11960(9) 0.34935(6) 0.70612(4) 0.0213(2) Uani 1 1 d . . .
W16 W -0.73291(9) 0.16046(6) 0.79186(4) 0.0193(2) Uani 1 1 d . . .
W17 W -0.59493(9) 0.34626(6) 0.56811(4) 0.0219(2) Uani 1 1 d . . .
W18 W -0.29821(9) 0.41497(6) 0.59442(4) 0.0234(2) Uani 1 1 d . . .
Ag1 Ag -0.9515(2) -0.28575(13) 0.76333(9) 0.0402(6) Uani 1 1 d . . .
Ag2 Ag -0.70744(18) -0.20188(11) 0.75134(7) 0.0283(5) Uani 1 1 d . . .
Ag3 Ag -0.66496(18) -0.36447(11) 0.72430(7) 0.0271(5) Uani 1 1 d . . .
Ag4 Ag -0.1727(2) -0.20089(15) 0.77105(9) 0.0456(6) Uani 1 1 d . . .
Ag5 Ag -0.42800(19) -0.25928(13) 0.76517(8) 0.0363(5) Uani 1 1 d . . .
Ag6 Ag 0.0810(2) -0.10418(13) 0.77454(8) 0.0382(5) Uani 1 1 d . . .
P2 P -0.4304(5) 0.2865(3) 0.6774(2) 0.0106(12) Uani 1 1 d U . .
P1 P -0.4231(5) 0.2322(3) 0.8254(2) 0.0094(11) Uani 1 1 d . . .
C1 C 0.005(3) -0.0114(17) 0.6316(11) 0.045(8) Uani 1 1 d U . .
H1 H 0.0205 0.0286 0.6108 0.054 Uiso 1 1 calc R . .
C2 C 0.064(3) -0.010(2) 0.6849(14) 0.065(10) Uani 1 1 d U . .
H2 H 0.1235 0.0297 0.7059 0.078 Uiso 1 1 calc R . .
C3 C -0.449(2) -0.3802(14) 0.8460(10) 0.026(6) Uani 1 1 d U . .
H3A H -0.5030 -0.4185 0.8215 0.031 Uiso 1 1 calc R . .
C4 C -0.902(2) -0.3308(14) 0.6441(9) 0.023(6) Uani 1 1 d . . .
C5 C -0.944(2) -0.2212(12) 0.8846(9) 0.024(6) Uani 1 1 d . . .
C6 C -0.852(2) -0.2529(14) 0.6351(9) 0.022(6) Uani 1 1 d . . .
C7 C -0.968(2) -0.4616(16) 0.6319(11) 0.035(7) Uani 1 1 d U . .
H7A H -0.9890 -0.5141 0.6167 0.042 Uiso 1 1 calc R . .
C8 C -0.391(3) -0.1158(17) 0.7043(12) 0.046(8) Uani 1 1 d . . .
H8A H -0.3511 -0.0831 0.7357 0.056 Uiso 1 1 calc R . .
C9 C -0.752(3) -0.1339(16) 0.6450(12) 0.052(9) Uani 1 1 d . . .
H9A H -0.7052 -0.0852 0.6605 0.062 Uiso 1 1 calc R . .
C10 C -0.228(2) -0.3199(18) 0.6129(9) 0.035(7) Uani 1 1 d . . .
H10A H -0.2705 -0.3620 0.5874 0.042 Uiso 1 1 calc R . .
C11 C -0.415(3) -0.3823(15) 0.8989(10) 0.042(8) Uani 1 1 d . . .
H11A H -0.4423 -0.4232 0.9175 0.051 Uiso 1 1 calc R . .
C12 C -1.064(3) -0.3177(16) 0.9109(11) 0.038(7) Uani 1 1 d U . .
H12A H -1.1045 -0.3501 0.9320 0.046 Uiso 1 1 calc R . .
C13 C -0.637(2) -0.4213(16) 0.6130(11) 0.035(7) Uani 1 1 d U . .
H13A H -0.6832 -0.4690 0.6173 0.042 Uiso 1 1 calc R . .
C14 C -0.798(3) -0.1549(18) 0.5926(11) 0.050(9) Uani 1 1 d . . .
H14A H -0.7893 -0.1232 0.5658 0.060 Uiso 1 1 calc R . .
C15 C -0.135(3) -0.0833(17) 0.8776(14) 0.054(10) Uani 1 1 d . . .
H15A H -0.0891 -0.0450 0.8619 0.065 Uiso 1 1 calc R . .
C16 C -0.564(3) -0.1504(15) 0.8622(10) 0.043(8) Uani 1 1 d . . .
H16A H -0.5358 -0.1024 0.8511 0.052 Uiso 1 1 calc R . .
C17 C -0.540(2) -0.1656(15) 0.9120(11) 0.033(7) Uani 1 1 d . . .
H17A H -0.4971 -0.1309 0.9419 0.040 Uiso 1 1 calc R . .
C18 C -0.222(2) -0.3176(18) 0.6627(13) 0.045(8) Uani 1 1 d . . .
H18A H -0.2490 -0.3602 0.6799 0.053 Uiso 1 1 calc R . .
C19 C -0.149(3) -0.0724(19) 0.9308(13) 0.062(11) Uani 1 1 d . . .
H19 H -0.1193 -0.0287 0.9569 0.074 Uiso 1 1 calc R . .
C20 C -0.979(3) -0.4299(16) 0.6818(12) 0.046(8) Uani 1 1 d U . .
H20A H -1.0103 -0.4581 0.7075 0.055 Uiso 1 1 calc R . .
C21 C -0.407(3) -0.0946(16) 0.6573(12) 0.048(9) Uani 1 1 d . . .
H21A H -0.3835 -0.0444 0.6488 0.058 Uiso 1 1 calc R . .
C22 C -1.064(2) -0.3352(16) 0.8583(11) 0.033(6) Uani 1 1 d U . .
H22 H -1.1096 -0.3790 0.8352 0.039 Uiso 1 1 calc R . .
C23 C -0.249(2) -0.1920(13) 0.8866(9) 0.018(5) Uani 1 1 d U . .
C24 C -0.491(2) -0.2187(12) 0.6500(8) 0.015(5) Uani 1 1 d U . .
C25 C -0.321(2) -0.2707(14) 0.8816(9) 0.024(6) Uani 1 1 d . . .
C26 C 0.142(2) -0.1437(13) 0.8913(9) 0.020(5) Uani 1 1 d U . .
C27 C -0.589(3) -0.4017(16) 0.5669(11) 0.041(7) Uani 1 1 d U . .
H27A H -0.5959 -0.4356 0.5353 0.049 Uiso 1 1 calc R . .
C28 C 0.267(2) -0.0387(15) 0.9332(11) 0.035(7) Uani 1 1 d . . .
H28A H 0.3199 -0.0018 0.9593 0.042 Uiso 1 1 calc R . .
C29 C -0.070(2) -0.1240(13) 0.6571(9) 0.021(5) Uani 1 1 d U . .
C30 C -0.544(2) -0.2994(13) 0.6251(9) 0.017(5) Uani 1 1 d U . .
C31 C -0.841(3) -0.4579(16) 0.8475(11) 0.038(7) Uani 1 1 d U . .
H31A H -0.8862 -0.4995 0.8606 0.046 Uiso 1 1 calc R . .
C32 C -0.131(2) -0.2050(13) 0.6512(9) 0.020(5) Uani 1 1 d U . .
C33 C 0.237(2) -0.0308(14) 0.8826(10) 0.026(6) Uani 1 1 d U . .
H33A H 0.2643 0.0146 0.8682 0.031 Uiso 1 1 calc R . .
C34 C -0.722(2) -0.3448(12) 0.8433(9) 0.019(5) Uani 1 1 d U . .
C35 C -0.814(2) -0.4560(14) 0.7968(10) 0.031(7) Uani 1 1 d . . .
H35A H -0.8404 -0.4971 0.7685 0.038 Uiso 1 1 calc R . .
C36 C -0.651(2) -0.2663(14) 0.8602(10) 0.026(6) Uani 1 1 d U . .
N1 N -0.9385(17) -0.3501(11) 0.6887(8) 0.022(5) Uani 1 1 d U . .
N2 N -0.077(2) -0.0813(13) 0.6156(9) 0.037(6) Uani 1 1 d U . .
H2A H -0.1246 -0.0953 0.5852 0.044 Uiso 1 1 calc R . .
N3 N -0.787(2) -0.1965(12) 0.6723(9) 0.037(6) Uani 1 1 d . . .
N4 N -0.1696(19) -0.2413(13) 0.6887(9) 0.036(6) Uani 1 1 d . . .
N5 N -0.4434(18) -0.1982(11) 0.7004(7) 0.021(4) Uani 1 1 d U . .
N6 N -0.8582(19) -0.2279(13) 0.5858(8) 0.034(6) Uani 1 1 d . . .
H6A H -0.8951 -0.2552 0.5557 0.041 Uiso 1 1 calc R . .
N7 N -0.5331(19) -0.3279(12) 0.5760(8) 0.029(5) Uani 1 1 d U . .
H7B H -0.4961 -0.3025 0.5540 0.035 Uiso 1 1 calc R . .
N8 N 0.1610(17) -0.0979(11) 0.8528(8) 0.020(4) Uiso 1 1 d . . .
N9 N 0.010(2) -0.0835(12) 0.6985(8) 0.037(6) Uani 1 1 d U . .
N10 N -0.978(2) -0.2710(12) 0.8450(8) 0.032(5) Uani 1 1 d . . .
N11 N -0.919(2) -0.3968(12) 0.6088(8) 0.034(6) Uani 1 1 d . . .
H11B H -0.9013 -0.3987 0.5769 0.041 Uiso 1 1 calc R . .
N12 N -0.1934(19) -0.1555(12) 0.8498(8) 0.031(5) Uani 1 1 d U . .
N13 N -0.5997(19) -0.3553(12) 0.6495(8) 0.030(5) Uani 1 1 d U . .
N14 N -0.466(2) -0.1596(13) 0.6227(9) 0.037(6) Uani 1 1 d U . .
H14B H -0.4839 -0.1619 0.5884 0.045 Uiso 1 1 calc R . .
N15 N -0.166(2) -0.2529(12) 0.6020(9) 0.034(5) Uani 1 1 d U . .
H15B H -0.1499 -0.2419 0.5712 0.041 Uiso 1 1 calc R . .
N16 N -0.6314(16) -0.2109(10) 0.8310(7) 0.016(4) Uani 1 1 d . . .
N17 N -0.9932(16) -0.2437(10) 0.9289(8) 0.018(4) Uani 1 1 d U . .
H17B H -0.9821 -0.2173 0.9605 0.022 Uiso 1 1 calc R . .
N18 N -0.7889(18) -0.3856(12) 0.8743(8) 0.027(5) Uani 1 1 d U . .
H18B H -0.7969 -0.3684 0.9063 0.033 Uiso 1 1 calc R . .
N19 N -0.5927(16) -0.2436(10) 0.9105(7) 0.014(4) Uiso 1 1 d . . .
H19A H -0.5887 -0.2714 0.9362 0.017 Uiso 1 1 calc R . .
N20 N -0.7431(16) -0.3862(11) 0.7936(7) 0.018(4) Uani 1 1 d U . .
N21 N -0.3834(18) -0.3072(11) 0.8352(8) 0.026(5) Uani 1 1 d U . .
N22 N -0.335(2) -0.3150(12) 0.9204(9) 0.034(6) Uani 1 1 d . . .
H22A H -0.2999 -0.3031 0.9533 0.041 Uiso 1 1 calc R . .
N23 N -0.2202(19) -0.1437(13) 0.9348(10) 0.036(6) Uani 1 1 d . . .
H23A H -0.2433 -0.1562 0.9641 0.044 Uiso 1 1 calc R . .
N24 N 0.2080(19) -0.1097(12) 0.9405(9) 0.033(6) Uani 1 1 d . . .
H24A H 0.2108 -0.1296 0.9699 0.040 Uiso 1 1 calc R . .
O1 O -0.4354(13) 0.2631(8) 0.9823(6) 0.017(3) Uani 1 1 d U . .
O2 O -0.5276(13) 0.1144(8) 0.9417(6) 0.018(4) Uani 1 1 d . . .
O3 O -0.1684(14) 0.2747(8) 0.9132(6) 0.021(4) Uani 1 1 d U . .
O4 O -0.6764(14) 0.1619(9) 0.8692(6) 0.025(4) Uani 1 1 d . . .
O5 O -0.3304(13) 0.4654(8) 0.8056(6) 0.019(4) Uani 1 1 d U . .
O6 O -0.7455(16) 0.1679(10) 0.7181(6) 0.030(4) Uani 1 1 d . . .
O7 O -0.6872(14) 0.2611(9) 0.5936(6) 0.021(4) Uani 1 1 d . . .
O8 O -0.1063(13) 0.3124(8) 0.7744(6) 0.017(3) Uani 1 1 d . . .
O9 O -0.5870(14) 0.3037(9) 0.9091(6) 0.021(4) Uani 1 1 d U . .
O10 O -0.7120(13) 0.1161(8) 0.6203(6) 0.016(3) Uani 1 1 d U . .
O11 O -0.1942(15) 0.4269(9) 0.7373(6) 0.029(4) Uani 1 1 d U . .
O12 O -0.7050(15) 0.4088(10) 0.8719(7) 0.029(4) Uani 1 1 d . . .
O13 O -0.2873(12) 0.1677(8) 0.9631(5) 0.012(3) Uiso 1 1 d . . .
O14 O -0.6983(13) 0.0565(8) 0.7785(6) 0.016(3) Uani 1 1 d U . .
O15 O -0.6917(12) 0.2705(8) 0.8092(6) 0.014(3) Uani 1 1 d U . .
O16 O -0.1001(13) 0.1929(9) 0.8326(6) 0.018(3) Uani 1 1 d . . .
O17 O -0.5993(14) 0.4055(8) 0.7833(6) 0.020(4) Uani 1 1 d . . .
O18 O -0.3136(13) 0.2669(8) 0.6940(6) 0.017(3) Uiso 1 1 d . . .
O19 O -0.2291(16) 0.5767(9) 0.7493(7) 0.031(4) Uani 1 1 d U . .
O20 O -0.1880(14) 0.3845(9) 0.8539(6) 0.026(4) Uani 1 1 d . . .
O21 O -0.5273(13) 0.1740(8) 0.7891(5) 0.013(3) Uani 1 1 d U . .
O22 O -0.4057(14) 0.1749(9) 0.4831(6) 0.025(4) Uani 1 1 d . . .
O23 O -0.2154(15) 0.4844(10) 0.5658(6) 0.028(4) Uani 1 1 d U . .
O24 O -0.2805(14) 0.0962(8) 0.8649(6) 0.024(4) Uani 1 1 d . . .
O25 O -0.5066(13) 0.0459(8) 0.8458(6) 0.017(3) Uani 1 1 d . . .
O26 O -0.7024(13) 0.3131(8) 0.6936(6) 0.018(3) Uani 1 1 d U . .
O27 O -0.4532(15) 0.4190(8) 0.5603(6) 0.023(4) Uani 1 1 d U . .
O28 O -0.1716(14) 0.0914(10) 0.6284(6) 0.026(4) Uani 1 1 d U . .
O29 O -0.3102(14) 0.3230(8) 0.5411(6) 0.017(3) Uani 1 1 d . . .
O30 O -0.1829(14) 0.3780(9) 0.6390(6) 0.023(4) Uani 1 1 d . . .
O31 O -0.3962(16) 0.1061(9) 0.6515(6) 0.028(4) Uani 1 1 d . . .
O32 O -0.3142(13) 0.4716(8) 0.6582(6) 0.019(4) Uani 1 1 d . . .
O33 O -0.5195(12) 0.1479(9) 0.5710(6) 0.018(4) Uani 1 1 d . . .
O34 O -0.7119(15) 0.4722(10) 0.7046(6) 0.030(4) Uani 1 1 d . . .
O35 O -0.8885(14) 0.1959(9) 0.6307(6) 0.025(4) Uani 1 1 d U . .
O36 O -0.2938(14) 0.2005(9) 0.5910(6) 0.023(4) Uani 1 1 d U . .
O37 O -0.4624(13) 0.4396(8) 0.8835(6) 0.018(3) Uani 1 1 d U . .
O38 O -0.1940(15) 0.3141(9) 1.0210(6) 0.024(4) Uani 1 1 d . . .
O39 O -0.6938(15) 0.3752(11) 0.5239(7) 0.033(4) Uani 1 1 d . . .
O40 O -0.6757(15) 0.1995(9) 0.9781(6) 0.028(4) Uani 1 1 d U . .
O41 O -0.2083(14) 0.1429(9) 0.7290(6) 0.026(4) Uani 1 1 d . . .
O42 O -0.3075(12) 0.3682(8) 0.9320(5) 0.012(3) Uiso 1 1 d . . .
O43 O -0.8820(15) 0.1361(11) 0.7957(6) 0.032(4) Uani 1 1 d . . .
O44 O -0.5424(15) 0.2701(9) 0.5199(6) 0.023(4) Uani 1 1 d . . .
O45 O -0.1616(17) 0.0295(10) 0.7907(6) 0.033(5) Uani 1 1 d . . .
O46 O -0.4212(13) 0.2109(9) 0.8834(6) 0.017(3) Uani 1 1 d . . .
O47 O -0.5827(12) 0.0587(8) 0.6968(6) 0.017(3) Uani 1 1 d . . .
O48 O -0.5926(13) 0.4044(9) 0.6338(6) 0.017(3) Uani 1 1 d U . .
O49 O -0.1096(14) 0.2513(9) 0.6705(6) 0.022(4) Uani 1 1 d U . .
O50 O -0.3887(13) 0.0631(8) 0.7671(6) 0.016(3) Uani 1 1 d U . .
O51 O -0.4463(12) 0.3591(8) 0.7133(5) 0.011(3) Uiso 1 1 d . . .
O52 O -0.4294(13) 0.3077(8) 0.6190(6) 0.013(3) Uani 1 1 d U . .
O53 O -0.5949(15) -0.0019(9) 0.5902(6) 0.025(4) Uani 1 1 d . . .
O54 O -0.4381(15) 0.3162(9) 0.8276(7) 0.025(4) Uani 1 1 d . . .
O55 O -0.2258(15) 0.5173(9) 0.9110(6) 0.024(4) Uani 1 1 d U . .
O56 O 0.0217(15) 0.3975(10) 0.7099(7) 0.031(4) Uani 1 1 d U . .
O57 O -0.3059(12) 0.2230(8) 0.8092(5) 0.013(3) Uani 1 1 d U . .
O58 O -0.5345(12) 0.2171(8) 0.6751(5) 0.012(3) Uiso 1 1 d . . .
O59 O -0.4718(13) 0.5015(8) 0.7247(6) 0.017(3) Uani 1 1 d U . .
O60 O 0.0317(16) 0.3408(10) 0.8751(7) 0.038(5) Uani 1 1 d . . .
O61 O -0.3794(15) 0.0040(9) 0.9384(6) 0.027(4) Uani 1 1 d . . .
O62 O -0.5927(14) -0.0614(9) 0.7566(6) 0.022(4) Uani 1 1 d . . .
OW4 O -0.894(2) -0.3540(13) 0.5053(9) 0.067(7) Uiso 1 1 d . . .
OW3 O -0.948(2) -0.1521(15) 1.0273(10) 0.077(8) Uiso 1 1 d . . .
OW2 O -0.087(2) -0.2284(14) 0.5046(10) 0.075(7) Uiso 1 1 d . . .
OW1 O -0.110(3) 0.5322(14) 0.4756(10) 0.084(9) Uani 1 1 d . . .
OW6 O -0.925(3) -0.6484(19) 0.5964(13) 0.117(11) Uiso 1 1 d . . .
OW5 O -1.077(3) -0.1062(18) 1.1001(13) 0.111(11) Uiso 1 1 d . . .
OW10 O -0.194(3) -0.3266(16) 1.0144(11) 0.091(9) Uiso 1 1 d . . .
OW9 O -0.257(3) -0.1183(19) 0.5293(13) 0.115(11) Uiso 1 1 d . . .
OW8 O -0.574(3) -0.457(2) 0.9860(14) 0.129(12) Uiso 1 1 d . . .
OW7 O -0.646(3) -0.012(2) 0.4739(15) 0.143(14) Uiso 1 1 d . . .
OW12 O -0.207(4) -0.473(2) 1.0356(16) 0.152(15) Uiso 1 1 d . . .
OW11 O -0.912(5) -0.107(3) 0.474(2) 0.21(2) Uiso 1 1 d . . .

loop_
_atom_site_aniso_label
_atom_site_aniso_U_11
_atom_site_aniso_U_22
_atom_site_aniso_U_33
_atom_site_aniso_U_23
_atom_site_aniso_U_13
_atom_site_aniso_U_12
W1 0.0245(6) 0.0173(5) 0.0089(5) 0.0034(4) 0.0011(4) -0.0003(4)
W2 0.0256(6) 0.0152(5) 0.0139(5) 0.0024(4) 0.0035(4) -0.0008(4)
W3 0.0224(6) 0.0201(5) 0.0177(5) 0.0037(4) 0.0025(4) 0.0052(4)
W4 0.0311(6) 0.0148(5) 0.0146(5) 0.0037(4) 0.0049(4) -0.0016(4)
W5 0.0250(6) 0.0162(5) 0.0119(5) 0.0022(4) 0.0027(4) -0.0009(4)
W6 0.0307(6) 0.0160(5) 0.0106(5) 0.0049(4) 0.0004(4) 0.0004(4)
W7 0.0238(6) 0.0201(5) 0.0166(5) 0.0035(4) 0.0076(4) 0.0048(4)
W8 0.0174(5) 0.0258(5) 0.0172(5) 0.0024(4) 0.0029(4) -0.0005(4)
W9 0.0226(5) 0.0150(5) 0.0128(5) 0.0026(4) 0.0010(4) -0.0018(4)
W10 0.0224(6) 0.0252(5) 0.0105(5) 0.0052(4) 0.0047(4) 0.0005(4)
W11 0.0195(5) 0.0235(5) 0.0161(5) 0.0056(4) 0.0011(4) 0.0019(4)
W12 0.0268(6) 0.0212(5) 0.0102(5) 0.0038(4) 0.0053(4) 0.0038(4)
W13 0.0211(6) 0.0209(5) 0.0170(5) 0.0029(4) 0.0048(4) 0.0045(4)
W14 0.0282(6) 0.0201(5) 0.0150(5) 0.0039(4) 0.0054(4) 0.0078(4)
W15 0.0183(5) 0.0231(5) 0.0196(5) 0.0036(4) 0.0049(4) -0.0034(4)
W16 0.0181(5) 0.0228(5) 0.0150(5) 0.0037(4) 0.0030(4) -0.0007(4)
W17 0.0298(6) 0.0267(5) 0.0119(5) 0.0080(4) 0.0047(4) 0.0092(4)
W18 0.0326(6) 0.0222(5) 0.0130(5) 0.0066(4) 0.0065(4) -0.0029(4)
Ag1 0.0453(14) 0.0440(13) 0.0282(12) -0.0018(10) 0.0099(10) 0.0042(11)
Ag2 0.0372(12) 0.0279(11) 0.0150(10) 0.0075(8) -0.0024(9) -0.0013(9)
Ag3 0.0332(12) 0.0304(11) 0.0173(10) 0.0040(8) 0.0085(9) 0.0029(9)
Ag4 0.0369(14) 0.0774(18) 0.0241(11) 0.0199(12) 0.0105(10) 0.0067(12)
Ag5 0.0356(13) 0.0504(14) 0.0194(10) 0.0122(10) -0.0009(9) 0.0016(10)
Ag6 0.0436(14) 0.0484(13) 0.0182(11) 0.0088(10) -0.0031(10) 0.0041(11)
P2 0.019(3) 0.006(3) 0.004(3) 0.002(2) 0.003(2) -0.004(2)
P1 0.008(3) 0.010(3) 0.010(3) 0.006(2) 0.000(2) -0.001(2)
C1 0.055(11) 0.037(10) 0.038(11) 0.004(8) -0.010(8) 0.011(8)
C2 0.071(13) 0.060(12) 0.059(13) 0.013(9) -0.004(9) 0.010(9)
C3 0.031(10) 0.018(9) 0.027(9) 0.007(7) 0.006(8) 0.003(7)
C4 0.012(13) 0.029(14) 0.021(13) -0.003(11) -0.006(10) -0.001(10)
C5 0.043(17) 0.006(11) 0.019(13) 0.003(10) 0.001(12) 0.001(10)
C6 0.023(14) 0.030(14) 0.006(11) -0.006(10) 0.003(10) -0.009(11)
C7 0.027(10) 0.036(10) 0.040(10) -0.007(8) 0.015(8) 0.007(8)
C8 0.08(3) 0.035(17) 0.027(16) 0.010(14) 0.003(16) 0.019(16)
C9 0.07(2) 0.032(17) 0.040(18) 0.029(14) -0.019(16) -0.021(15)
C10 0.026(16) 0.07(2) 0.005(12) -0.002(13) 0.005(11) 0.010(14)
C11 0.10(3) 0.027(15) 0.021(15) 0.015(12) 0.036(17) 0.034(17)
C12 0.035(10) 0.037(10) 0.044(11) 0.004(8) 0.001(8) 0.016(8)
C13 0.034(10) 0.036(10) 0.041(10) 0.013(8) 0.014(8) 0.009(8)
C14 0.07(2) 0.05(2) 0.020(15) 0.012(15) -0.010(15) -0.001(17)
C15 0.032(18) 0.040(18) 0.08(3) 0.045(18) -0.013(17) -0.011(14)
C16 0.07(2) 0.024(15) 0.014(14) 0.003(12) -0.013(14) -0.019(14)
C17 0.037(17) 0.030(15) 0.037(17) 0.008(13) 0.011(14) 0.012(13)
C18 0.027(17) 0.06(2) 0.06(2) 0.047(18) 0.019(15) 0.021(15)
C19 0.07(3) 0.06(2) 0.033(19) 0.028(17) -0.007(17) -0.034(18)
C20 0.051(11) 0.037(10) 0.041(11) 0.012(8) 0.001(8) -0.007(8)
C21 0.07(2) 0.019(15) 0.05(2) 0.005(14) 0.004(18) 0.008(15)
C22 0.026(10) 0.036(10) 0.036(10) -0.003(8) 0.005(8) 0.010(8)
C23 0.021(9) 0.018(8) 0.017(9) 0.011(7) 0.000(7) 0.007(7)
C24 0.024(9) 0.014(8) 0.012(8) 0.005(7) 0.003(7) 0.008(7)
C25 0.040(17) 0.029(14) 0.008(12) 0.006(11) 0.012(11) 0.012(12)
C26 0.021(9) 0.018(8) 0.018(9) -0.012(7) -0.001(7) 0.011(7)
C27 0.053(11) 0.039(10) 0.032(10) 0.016(8) 0.005(8) 0.011(8)
C28 0.034(17) 0.029(15) 0.036(17) -0.008(13) -0.002(13) 0.003(12)
C29 0.027(9) 0.022(9) 0.011(8) 0.005(7) 0.003(7) -0.003(7)
C30 0.023(9) 0.020(8) 0.014(8) 0.004(7) 0.007(7) 0.014(7)
C31 0.046(11) 0.035(10) 0.032(10) 0.006(8) 0.019(8) -0.002(8)
C32 0.023(9) 0.020(9) 0.021(9) 0.011(7) 0.006(7) 0.006(7)
C33 0.023(9) 0.026(9) 0.028(9) 0.008(8) 0.008(8) -0.002(7)
C34 0.019(9) 0.012(8) 0.022(9) 0.003(7) -0.005(7) 0.002(7)
C35 0.047(18) 0.027(14) 0.015(13) -0.007(11) 0.013(12) -0.002(12)
C36 0.017(9) 0.033(9) 0.027(9) 0.003(8) 0.015(8) -0.001(7)
N1 0.022(8) 0.025(8) 0.016(8) 0.003(7) 0.008(7) -0.004(6)
N2 0.039(9) 0.039(9) 0.025(9) 0.005(7) -0.010(7) 0.000(7)
N3 0.042(15) 0.029(13) 0.029(13) 0.018(11) -0.005(11) -0.018(10)
N4 0.021(13) 0.040(14) 0.045(15) 0.029(12) 0.000(11) -0.005(10)
N5 0.029(8) 0.019(8) 0.012(8) 0.006(6) -0.001(7) 0.004(7)
N6 0.035(14) 0.042(14) 0.014(11) 0.002(10) -0.014(10) -0.005(11)
N7 0.036(9) 0.030(8) 0.022(8) -0.004(7) 0.004(7) 0.017(7)
N9 0.049(10) 0.031(9) 0.027(9) 0.016(7) -0.010(7) 0.003(7)
N10 0.055(16) 0.021(11) 0.019(12) 0.005(10) 0.009(11) 0.004(10)
N11 0.046(15) 0.040(14) 0.009(10) -0.005(10) 0.005(10) -0.002(11)
N12 0.033(9) 0.036(9) 0.027(9) 0.011(7) 0.015(7) 0.001(7)
N13 0.031(9) 0.034(9) 0.024(8) 0.012(7) 0.012(7) -0.001(7)
N14 0.045(10) 0.039(9) 0.027(9) 0.015(8) 0.007(7) 0.004(7)
N15 0.043(9) 0.024(8) 0.033(9) 0.008(7) 0.009(8) -0.002(7)
N16 0.017(11) 0.015(10) 0.014(10) 0.007(8) -0.008(8) 0.005(8)
N17 0.021(8) 0.013(7) 0.017(8) 0.002(6) 0.008(7) -0.008(6)
N18 0.027(8) 0.037(9) 0.020(8) 0.006(7) 0.018(7) 0.003(7)
N20 0.011(8) 0.023(8) 0.017(8) 0.000(7) 0.000(6) -0.004(6)
N21 0.030(9) 0.027(8) 0.023(8) 0.014(7) -0.001(7) 0.007(7)
N22 0.039(15) 0.031(13) 0.031(13) 0.000(11) 0.000(11) 0.014(11)
N23 0.026(13) 0.039(14) 0.050(15) 0.012(12) 0.014(12) 0.012(11)
N24 0.031(14) 0.029(13) 0.043(14) 0.006(11) 0.018(12) 0.006(10)
O1 0.015(6) 0.022(6) 0.019(6) 0.001(5) 0.013(5) 0.007(5)
O2 0.021(9) 0.014(8) 0.018(8) 0.005(7) 0.009(7) -0.004(6)
O3 0.029(7) 0.012(6) 0.013(7) -0.004(6) -0.005(6) -0.007(6)
O4 0.028(10) 0.034(10) 0.012(8) 0.004(8) 0.004(7) 0.005(8)
O5 0.020(7) 0.019(7) 0.021(7) 0.004(6) 0.016(6) -0.002(5)
O6 0.041(12) 0.035(10) 0.018(9) 0.010(8) 0.016(8) 0.006(8)
O7 0.022(9) 0.024(9) 0.020(9) 0.010(7) 0.007(7) 0.012(7)
O8 0.018(9) 0.016(8) 0.013(8) 0.002(7) 0.000(7) -0.005(6)
O9 0.023(7) 0.030(7) 0.005(6) -0.002(6) -0.002(6) 0.001(6)
O10 0.010(7) 0.024(7) 0.018(7) 0.004(6) 0.004(5) 0.009(5)
O11 0.036(8) 0.030(7) 0.015(7) 0.009(6) -0.002(6) -0.008(6)
O12 0.028(11) 0.040(11) 0.029(10) 0.010(8) 0.012(8) 0.026(8)
O14 0.019(7) 0.014(6) 0.010(6) 0.010(5) -0.006(5) -0.005(5)
O15 0.012(7) 0.014(6) 0.018(7) 0.002(5) 0.011(6) -0.001(5)
O16 0.011(8) 0.023(9) 0.020(9) 0.009(7) 0.001(7) 0.002(7)
O17 0.035(10) 0.011(8) 0.014(8) 0.004(7) 0.003(7) 0.006(7)
O19 0.040(8) 0.020(7) 0.030(8) 0.015(6) -0.002(6) 0.000(6)
O20 0.022(10) 0.026(9) 0.021(9) 0.000(8) -0.011(7) -0.002(7)
O21 0.016(6) 0.012(5) 0.006(5) 0.003(5) -0.006(5) -0.002(5)
O22 0.021(10) 0.034(10) 0.018(9) 0.008(8) -0.001(7) 0.000(8)
O23 0.027(8) 0.037(8) 0.023(7) 0.013(6) 0.013(6) 0.002(6)
O24 0.031(10) 0.015(8) 0.019(9) 0.007(7) 0.003(8) -0.010(7)
O25 0.013(8) 0.014(8) 0.020(9) 0.005(7) -0.001(7) -0.004(6)
O26 0.011(7) 0.020(7) 0.027(7) 0.005(6) 0.008(6) 0.006(5)
O27 0.033(8) 0.012(6) 0.023(7) 0.002(6) 0.004(6) 0.002(6)
O28 0.016(7) 0.037(8) 0.022(7) -0.008(6) 0.003(6) 0.010(6)
O29 0.028(10) 0.020(8) 0.006(8) 0.002(7) 0.004(7) 0.011(7)
O30 0.032(10) 0.020(9) 0.014(8) 0.004(7) 0.002(7) 0.002(7)
O31 0.044(12) 0.018(9) 0.019(9) -0.007(7) 0.004(8) 0.002(8)
O32 0.023(9) 0.019(8) 0.015(8) 0.007(7) 0.006(7) 0.004(7)
O33 0.005(8) 0.025(9) 0.021(9) -0.001(7) -0.005(7) 0.003(6)
O34 0.035(11) 0.037(11) 0.019(9) 0.000(8) 0.012(8) 0.006(8)
O35 0.017(7) 0.035(7) 0.018(7) 0.012(6) -0.004(6) -0.002(6)
O36 0.031(8) 0.023(7) 0.013(7) 0.007(6) 0.004(6) 0.000(6)
O37 0.025(7) 0.016(6) 0.010(6) 0.008(5) 0.005(6) -0.004(5)
O38 0.036(11) 0.021(9) 0.012(8) -0.006(7) 0.006(8) 0.003(7)
O39 0.020(10) 0.054(12) 0.026(10) 0.018(9) -0.005(8) 0.009(9)
O40 0.032(8) 0.029(7) 0.019(7) 0.007(6) 0.007(6) -0.005(6)
O41 0.024(10) 0.029(10) 0.025(10) 0.001(8) 0.007(8) 0.004(8)
O43 0.033(11) 0.056(12) 0.014(9) 0.002(9) 0.018(8) 0.015(9)
O44 0.032(10) 0.019(9) 0.017(9) -0.007(7) -0.003(8) 0.010(7)
O45 0.061(14) 0.027(10) 0.015(9) 0.006(8) 0.003(9) 0.018(9)
O46 0.007(8) 0.032(9) 0.014(8) 0.009(7) 0.003(6) 0.005(7)
O47 0.007(8) 0.022(8) 0.021(9) 0.006(7) 0.006(7) -0.004(6)
O48 0.010(7) 0.025(7) 0.018(7) 0.005(6) 0.007(6) 0.002(5)
O49 0.023(7) 0.033(7) 0.008(6) 0.004(6) 0.003(6) 0.000(6)
O50 0.021(7) 0.014(6) 0.015(7) 0.011(5) 0.009(6) -0.001(5)
O52 0.015(7) 0.007(6) 0.017(7) -0.001(5) 0.007(6) -0.001(5)
O53 0.037(11) 0.024(9) 0.013(8) 0.002(7) 0.009(8) -0.001(8)
O54 0.029(10) 0.016(9) 0.034(10) 0.000(8) 0.004(8) 0.016(7)
O55 0.033(7) 0.015(6) 0.019(6) 0.008(5) 0.003(5) -0.006(5)
O56 0.024(8) 0.048(8) 0.021(7) 0.006(7) 0.009(6) 0.003(6)
O57 0.010(6) 0.017(6) 0.011(6) 0.007(5) -0.003(5) -0.002(5)
O59 0.022(7) 0.019(7) 0.017(7) 0.005(6) 0.008(6) 0.017(6)
O60 0.035(12) 0.042(11) 0.028(10) 0.006(9) -0.002(9) -0.005(9)
O61 0.026(10) 0.030(10) 0.024(9) 0.010(8) 0.005(8) 0.004(8)
O62 0.026(10) 0.019(9) 0.013(8) 0.002(7) -0.006(7) -0.009(7)
OW1 0.11(2) 0.064(17) 0.074(18) -0.001(14) 0.038(17) 0.003(15)

loop_
_atom_type_symbol
_atom_type_description
_atom_type_scat_dispersion_real
_atom_type_scat_dispersion_imag
_atom_type_scat_source
C C 0.0033 0.0016 'International Tables Vol C Tables 4.2.6.8 and 6.1.1.4'
H H 0.0000 0.0000 'International Tables Vol C Tables 4.2.6.8 and 6.1.1.4'
N N 0.0061 0.0033 'International Tables Vol C Tables 4.2.6.8 and 6.1.1.4'
O O 0.0106 0.0060 'International Tables Vol C Tables 4.2.6.8 and 6.1.1.4'
P P 0.1023 0.0942 'International Tables Vol C Tables 4.2.6.8 and 6.1.1.4'
Ag Ag -0.8971 1.1015 'International Tables Vol C Tables 4.2.6.8 and 6.1.1.4'
W W -0.8490 6.8722 'International Tables Vol C Tables 4.2.6.8 and 6.1.1.4'

loop_
_geom_angle_atom_site_label_1
_geom_angle_atom_site_label_2
_geom_angle_atom_site_label_3
_geom_angle
_geom_angle_site_symmetry_1
_geom_angle_site_symmetry_3
_geom_angle_publ_flag
O38 W1 O3 104.2(7) . . ?
O38 W1 O42 103.7(7) . . ?
O3 W1 O42 88.3(6) . . ?
O38 W1 O13 97.1(7) . . ?
O3 W1 O13 88.1(6) . . ?
O42 W1 O13 159.1(6) . . ?
O38 W1 O1 97.4(7) . . ?
O3 W1 O1 158.4(6) . . ?
O42 W1 O1 88.6(6) . . ?
O13 W1 O1 87.2(6) . . ?
O38 W1 O46 167.8(6) . . ?
O3 W1 O46 85.2(6) . . ?
O42 W1 O46 84.1(6) . . ?
O13 W1 O46 75.1(5) . . ?
O1 W1 O46 73.2(6) . . ?
O55 W2 O20 101.9(7) . . ?
O55 W2 O5 99.6(7) . . ?
O20 W2 O5 90.4(7) . . ?
O55 W2 O37 100.5(7) . . ?
O20 W2 O37 157.2(6) . . ?
O5 W2 O37 90.2(6) . . ?
O55 W2 O42 97.4(6) . . ?
O20 W2 O42 85.7(6) . . ?
O5 W2 O42 163.0(6) . . ?
O37 W2 O42 87.1(6) . . ?
O55 W2 O54 172.9(7) . . ?
O20 W2 O54 84.9(6) . . ?
O5 W2 O54 82.1(6) . . ?
O37 W2 O54 72.6(6) . . ?
O42 W2 O54 81.0(6) . . ?
O45 W3 O50 102.7(8) . . ?
O45 W3 O16 103.1(8) . . ?
O50 W3 O16 154.2(6) . . ?
O45 W3 O24 99.3(7) . . ?
O50 W3 O24 84.7(6) . . ?
O16 W3 O24 89.8(6) . . ?
O45 W3 O41 98.0(7) . . ?
O50 W3 O41 87.8(6) . . ?
O16 W3 O41 90.0(7) . . ?
O24 W3 O41 162.3(7) . . ?
O45 W3 O57 175.7(7) . . ?
O50 W3 O57 81.6(5) . . ?
O16 W3 O57 72.6(6) . . ?
O24 W3 O57 81.0(6) . . ?
O41 W3 O57 82.1(6) . . ?
O19 W4 O11 101.0(8) . . ?
O19 W4 O5 99.3(7) . . ?
O11 W4 O5 89.5(7) . . ?
O19 W4 O59 101.7(7) . . ?
O11 W4 O59 157.2(7) . . ?
O5 W4 O59 88.6(6) . . ?
O19 W4 O32 96.9(7) . . ?
O11 W4 O32 85.1(6) . . ?
O5 W4 O32 163.6(6) . . ?
O59 W4 O32 90.5(6) . . ?
O19 W4 O51 174.1(7) . . ?
O11 W4 O51 84.8(6) . . ?
O5 W4 O51 81.7(6) . . ?
O59 W4 O51 72.5(5) . . ?
O32 W4 O51 82.4(5) . . ?
O53 W5 O10 102.2(7) . . ?
O53 W5 O31 101.9(7) . . ?
O10 W5 O31 155.8(6) . . ?
O53 W5 O47 99.3(7) . . ?
O10 W5 O47 90.8(6) . . ?
O31 W5 O47 87.4(6) . . ?
O53 W5 O33 96.2(7) . . ?
O10 W5 O33 90.3(6) . . ?
O31 W5 O33 85.0(6) . . ?
O47 W5 O33 163.9(6) . . ?
O53 W5 O58 174.4(7) . . ?
O10 W5 O58 72.8(6) . . ?
O31 W5 O58 83.1(6) . . ?
O47 W5 O58 83.4(5) . . ?
O33 W5 O58 81.5(5) . . ?
O61 W6 O24 102.5(7) . . ?
O61 W6 O25 103.6(7) . . ?
O24 W6 O25 85.6(7) . . ?
O61 W6 O2 101.7(7) . . ?
O24 W6 O2 155.8(6) . . ?
O25 W6 O2 87.5(6) . . ?
O61 W6 O13 99.9(7) . . ?
O24 W6 O13 88.7(6) . . ?
O25 W6 O13 156.4(6) . . ?
O2 W6 O13 88.3(6) . . ?
O61 W6 O46 171.3(6) . . ?
O24 W6 O46 83.7(6) . . ?
O25 W6 O46 82.8(6) . . ?
O2 W6 O46 72.4(5) . . ?
O13 W6 O46 73.8(5) . . ?
O12 W7 O15 104.4(8) . . ?
O12 W7 O37 100.4(8) . . ?
O15 W7 O37 155.0(6) . . ?
O12 W7 O17 98.9(7) . . ?
O15 W7 O17 86.6(6) . . ?
O37 W7 O17 92.2(6) . . ?
O12 W7 O9 96.0(7) . . ?
O15 W7 O9 85.0(6) . . ?
O37 W7 O9 89.9(6) . . ?
O17 W7 O9 164.3(6) . . ?
O12 W7 O54 172.1(7) . . ?
O15 W7 O54 83.1(6) . . ?
O37 W7 O54 72.0(6) . . ?
O17 W7 O54 83.6(6) . . ?
O9 W7 O54 82.2(6) . . ?
O60 W8 O8 101.1(7) . . ?
O60 W8 O16 100.1(8) . . ?
O8 W8 O16 92.7(6) . . ?
O60 W8 O20 102.0(8) . . ?
O8 W8 O20 89.2(7) . . ?
O16 W8 O20 157.1(7) . . ?
O60 W8 O3 95.9(7) . . ?
O8 W8 O3 162.6(6) . . ?
O16 W8 O3 87.9(6) . . ?
O20 W8 O3 83.8(7) . . ?
O60 W8 O57 172.3(7) . . ?
O8 W8 O57 83.0(6) . . ?
O16 W8 O57 73.1(6) . . ?
O20 W8 O57 84.5(6) . . ?
O3 W8 O57 80.6(5) . . ?
O62 W9 O14 98.1(7) . . ?
O62 W9 O47 98.8(7) . . ?
O14 W9 O47 89.8(6) . . ?
O62 W9 O50 104.5(7) . . ?
O14 W9 O50 157.2(6) . . ?
O47 W9 O50 89.6(6) . . ?
O62 W9 O25 95.6(6) . . ?
O14 W9 O25 90.0(6) . . ?
O47 W9 O25 165.5(6) . . ?
O50 W9 O25 85.1(6) . . ?
O62 W9 O21 171.3(7) . . ?
O14 W9 O21 73.4(6) . . ?
O47 W9 O21 83.4(5) . . ?
O50 W9 O21 83.9(6) . . ?
O25 W9 O21 82.7(5) . . ?
O40 W10 O4 101.6(7) . . ?
O40 W10 O9 103.7(7) . . ?
O4 W10 O9 85.8(7) . . ?
O40 W10 O2 97.1(7) . . ?
O4 W10 O2 90.9(7) . . ?
O9 W10 O2 159.2(6) . . ?
O40 W10 O1 99.4(7) . . ?
O4 W10 O1 158.9(6) . . ?
O9 W10 O1 88.2(6) . . ?
O2 W10 O1 87.6(6) . . ?
O40 W10 O46 169.4(7) . . ?
O4 W10 O46 85.2(6) . . ?
O9 W10 O46 84.7(6) . . ?
O2 W10 O46 74.6(6) . . ?
O1 W10 O46 74.1(5) . . ?
O35 W11 O10 100.1(7) . . ?
O35 W11 O6 98.8(7) . . ?
O10 W11 O6 88.6(7) . . ?
O35 W11 O26 103.1(7) . . ?
O10 W11 O26 156.8(6) . . ?
O6 W11 O26 88.6(7) . . ?
O35 W11 O7 97.8(7) . . ?
O10 W11 O7 89.1(6) . . ?
O6 W11 O7 163.4(7) . . ?
O26 W11 O7 87.0(6) . . ?
O35 W11 O58 172.4(6) . . ?
O10 W11 O58 72.4(5) . . ?
O6 W11 O58 82.5(6) . . ?
O26 W11 O58 84.4(5) . . ?
O7 W11 O58 81.1(6) . . ?
O22 W12 O36 104.5(7) . . ?
O22 W12 O33 101.8(7) . . ?
O36 W12 O33 87.4(6) . . ?
O22 W12 O44 96.7(7) . . ?
O36 W12 O44 158.8(6) . . ?
O33 W12 O44 89.3(7) . . ?
O22 W12 O29 99.3(7) . . ?
O36 W12 O29 89.3(6) . . ?
O33 W12 O29 158.8(6) . . ?
O44 W12 O29 86.2(7) . . ?
O22 W12 O52 169.5(6) . . ?
O36 W12 O52 83.7(6) . . ?
O33 W12 O52 85.0(6) . . ?
O44 W12 O52 75.1(6) . . ?
O29 W12 O52 73.9(5) . . ?
O28 W13 O41 99.5(7) . . ?
O28 W13 O31 102.8(7) . . ?
O41 W13 O31 90.3(7) . . ?
O28 W13 O49 101.0(7) . . ?
O41 W13 O49 92.4(7) . . ?
O31 W13 O49 155.2(7) . . ?
O28 W13 O36 97.0(7) . . ?
O41 W13 O36 163.5(7) . . ?
O31 W13 O36 84.5(7) . . ?
O49 W13 O36 86.0(6) . . ?
O28 W13 O18 173.3(7) . . ?
O41 W13 O18 84.7(6) . . ?
O31 W13 O18 82.2(6) . . ?
O49 W13 O18 73.5(6) . . ?
O36 W13 O18 79.0(6) . . ?
O34 W14 O17 99.6(7) . . ?
O34 W14 O26 102.8(7) . . ?
O17 W14 O26 88.0(6) . . ?
O34 W14 O59 96.9(7) . . ?
O17 W14 O59 91.9(6) . . ?
O26 W14 O59 160.0(6) . . ?
O34 W14 O48 96.7(7) . . ?
O17 W14 O48 163.3(6) . . ?
O26 W14 O48 84.9(6) . . ?
O59 W14 O48 89.8(6) . . ?
O34 W14 O51 170.3(7) . . ?
O17 W14 O51 85.0(6) . . ?
O26 W14 O51 85.8(5) . . ?
O59 W14 O51 74.3(5) . . ?
O48 W14 O51 79.4(5) . . ?
O56 W15 O49 98.6(8) . . ?
O56 W15 O8 98.9(7) . . ?
O49 W15 O8 91.4(6) . . ?
O56 W15 O30 97.8(8) . . ?
O49 W15 O30 90.7(6) . . ?
O8 W15 O30 162.7(7) . . ?
O56 W15 O11 104.0(8) . . ?
O49 W15 O11 157.3(7) . . ?
O8 W15 O11 87.4(6) . . ?
O30 W15 O11 84.1(7) . . ?
O56 W15 O18 172.4(7) . . ?
O49 W15 O18 73.8(6) . . ?
O8 W15 O18 82.2(6) . . ?
O30 W15 O18 81.8(6) . . ?
O11 W15 O18 83.6(6) . . ?
O43 W16 O6 98.8(8) . . ?
O43 W16 O15 103.9(7) . . ?
O6 W16 O15 91.0(7) . . ?
O43 W16 O14 101.2(7) . . ?
O6 W16 O14 90.1(7) . . ?
O15 W16 O14 154.3(6) . . ?
O43 W16 O4 95.7(7) . . ?
O6 W16 O4 165.5(7) . . ?
O15 W16 O4 84.3(6) . . ?
O14 W16 O4 88.2(6) . . ?
O43 W16 O21 171.1(7) . . ?
O6 W16 O21 84.5(6) . . ?
O15 W16 O21 84.2(5) . . ?
O14 W16 O21 70.4(5) . . ?
O4 W16 O21 81.4(6) . . ?
O39 W17 O48 105.3(8) . . ?
O39 W17 O7 104.1(8) . . ?
O48 W17 O7 86.8(6) . . ?
O39 W17 O27 99.0(8) . . ?
O48 W17 O27 88.9(6) . . ?
O7 W17 O27 156.9(7) . . ?
O39 W17 O44 100.5(8) . . ?
O48 W17 O44 154.1(7) . . ?
O7 W17 O44 88.3(7) . . ?
O27 W17 O44 85.7(7) . . ?
O39 W17 O52 169.4(7) . . ?
O48 W17 O52 82.1(6) . . ?
O7 W17 O52 83.7(6) . . ?
O27 W17 O52 73.2(6) . . ?
O44 W17 O52 72.1(6) . . ?
O23 W18 O32 102.1(7) . . ?
O23 W18 O30 103.4(8) . . ?
O32 W18 O30 84.5(7) . . ?
O23 W18 O27 99.6(7) . . ?
O32 W18 O27 92.2(7) . . ?
O30 W18 O27 156.9(7) . . ?
O23 W18 O29 99.7(7) . . ?
O32 W18 O29 158.0(6) . . ?
O30 W18 O29 87.6(6) . . ?
O27 W18 O29 87.0(6) . . ?
O23 W18 O52 170.1(7) . . ?
O32 W18 O52 86.3(6) . . ?
O30 W18 O52 82.3(6) . . ?
O27 W18 O52 74.7(6) . . ?
O29 W18 O52 72.3(5) . . ?
N10 Ag1 N1 155.7(8) . . ?
N10 Ag1 Ag2 111.7(6) . . ?
N1 Ag1 Ag2 81.1(5) . . ?
N10 Ag1 Ag6 84.4(5) . 1_455 ?
N1 Ag1 Ag6 119.9(5) . 1_455 ?
Ag2 Ag1 Ag6 66.85(7) . 1_455 ?
N10 Ag1 Ag4 71.1(6) . 1_455 ?
N1 Ag1 Ag4 119.9(6) . 1_455 ?
Ag2 Ag1 Ag4 124.04(9) . 1_455 ?
Ag6 Ag1 Ag4 57.68(7) 1_455 1_455 ?
N3 Ag2 N16 178.1(7) . . ?
N3 Ag2 O62 88.8(6) . . ?
N16 Ag2 O62 93.1(6) . . ?
N3 Ag2 Ag1 84.8(6) . . ?
N16 Ag2 Ag1 93.6(5) . . ?
O62 Ag2 Ag1 137.7(4) . . ?
N3 Ag2 Ag3 94.4(6) . . ?
N16 Ag2 Ag3 84.4(5) . . ?
O62 Ag2 Ag3 137.1(4) . . ?
Ag1 Ag2 Ag3 85.20(7) . . ?
N3 Ag2 Ag6 78.6(7) . 1_455 ?
N16 Ag2 Ag6 101.5(5) . 1_455 ?
O62 Ag2 Ag6 79.4(4) . 1_455 ?
Ag1 Ag2 Ag6 58.29(7) . 1_455 ?
Ag3 Ag2 Ag6 143.14(9) . 1_455 ?
N20 Ag3 N13 173.2(7) . . ?
N20 Ag3 Ag5 105.7(5) . . ?
N13 Ag3 Ag5 80.5(6) . . ?
N20 Ag3 Ag2 83.4(5) . . ?
N13 Ag3 Ag2 101.3(6) . . ?
Ag5 Ag3 Ag2 73.64(7) . . ?
N12 Ag4 N4 173.3(9) . . ?
N12 Ag4 Ag5 79.7(6) . . ?
N4 Ag4 Ag5 95.7(6) . . ?
N12 Ag4 Ag6 97.0(6) . . ?
N4 Ag4 Ag6 86.5(6) . . ?
Ag5 Ag4 Ag6 167.17(12) . . ?
N12 Ag4 Ag1 116.5(6) . 1_655 ?
N4 Ag4 Ag1 70.2(6) . 1_655 ?
Ag5 Ag4 Ag1 133.70(11) . 1_655 ?
Ag6 Ag4 Ag1 58.87(7) . 1_655 ?
N5 Ag5 N21 169.9(8) . . ?
N5 Ag5 Ag4 84.7(6) . . ?
N21 Ag5 Ag4 86.1(6) . . ?
N5 Ag5 Ag3 91.2(5) . . ?
N21 Ag5 Ag3 98.9(6) . . ?
Ag4 Ag5 Ag3 156.18(10) . . ?
N8 Ag6 N9 167.3(8) . . ?
N8 Ag6 Ag4 103.9(5) . . ?
N9 Ag6 Ag4 83.2(7) . . ?
N8 Ag6 Ag1 88.2(5) . 1_655 ?
N9 Ag6 Ag1 104.5(6) . 1_655 ?
Ag4 Ag6 Ag1 63.46(8) . 1_655 ?
N8 Ag6 Ag2 81.7(5) . 1_655 ?
N9 Ag6 Ag2 104.5(7) . 1_655 ?
Ag4 Ag6 Ag2 117.89(9) . 1_655 ?
Ag1 Ag6 Ag2 54.86(7) 1_655 1_655 ?
O18 P2 O58 112.4(8) . . ?
O18 P2 O51 112.4(8) . . ?
O58 P2 O51 110.7(8) . . ?
O18 P2 O52 105.6(8) . . ?
O58 P2 O52 107.9(8) . . ?
O51 P2 O52 107.4(8) . . ?
O57 P1 O54 112.4(9) . . ?
O57 P1 O21 110.8(8) . . ?
O54 P1 O21 112.1(9) . . ?
O57 P1 O46 106.7(8) . . ?
O54 P1 O46 107.3(9) . . ?
O21 P1 O46 107.1(8) . . ?
N2 C1 C2 110(3) . . ?
N9 C2 C1 103(3) . . ?
C11 C3 N21 106(2) . . ?
N1 C4 N11 108(2) . . ?
N1 C4 C6 126(2) . . ?
N11 C4 C6 126(2) . . ?
N10 C5 N17 112(2) . . ?
N10 C5 C26 129(2) . 1_455 ?
N17 C5 C26 118.5(19) . 1_455 ?
N3 C6 N6 110(2) . . ?
N3 C6 C4 125(2) . . ?
N6 C6 C4 125(2) . . ?
C20 C7 N11 104(2) . . ?
C21 C8 N5 109(3) . . ?
C14 C9 N3 109(3) . . ?
C18 C10 N15 110(3) . . ?
C3 C11 N22 109(2) . . ?
C22 C12 N17 109(3) . . ?
N13 C13 C27 105(2) . . ?
N6 C14 C9 108(3) . . ?
N12 C15 C19 114(3) . . ?
N16 C16 C17 111(2) . . ?
C16 C17 N19 106(2) . . ?
C10 C18 N4 110(3) . . ?
N23 C19 C15 101(3) . . ?
C7 C20 N1 110(3) . . ?
C8 C21 N14 107(3) . . ?
C12 C22 N10 105(2) . . ?
N12 C23 N23 109(2) . . ?
N12 C23 C25 130(2) . . ?
N23 C23 C25 121(2) . . ?
N5 C24 N14 111(2) . . ?
N5 C24 C30 124(2) . . ?
N14 C24 C30 124(2) . . ?
N21 C25 N22 111(2) . . ?
N21 C25 C23 121(2) . . ?
N22 C25 C23 128(2) . . ?
N8 C26 N24 112(2) . . ?
N8 C26 C5 126(2) . 1_655 ?
N24 C26 C5 121(2) . 1_655 ?
N7 C27 C13 109(3) . . ?
C33 C28 N24 108(2) . . ?
N9 C29 N2 111(2) . . ?
N9 C29 C32 127(2) . . ?
N2 C29 C32 122(2) . . ?
N7 C30 N13 111(2) . . ?
N7 C30 C24 124(2) . . ?
N13 C30 C24 125(2) . . ?
N18 C31 C35 105(2) . . ?
N4 C32 N15 111(2) . . ?
N4 C32 C29 126(2) . . ?
N15 C32 C29 123(2) . . ?
C28 C33 N8 113(2) . . ?
N18 C34 N20 108.6(19) . . ?
N18 C34 C36 124(2) . . ?
N20 C34 C36 127(2) . . ?
N20 C35 C31 111(2) . . ?
N16 C36 N19 111(2) . . ?
N16 C36 C34 127(2) . . ?
N19 C36 C34 121(2) . . ?
C4 N1 C20 108(2) . . ?
C4 N1 Ag1 134.5(16) . . ?
C20 N1 Ag1 117.4(17) . . ?
C29 N2 C1 107(2) . . ?
C6 N3 C9 105(2) . . ?
C6 N3 Ag2 129.8(17) . . ?
C9 N3 Ag2 123.2(17) . . ?
C32 N4 C18 104(2) . . ?
C32 N4 Ag4 131.4(18) . . ?
C18 N4 Ag4 124.3(17) . . ?
C24 N5 C8 104.0(19) . . ?
C24 N5 Ag5 133.4(16) . . ?
C8 N5 Ag5 122.6(16) . . ?
C14 N6 C6 108(2) . . ?
C27 N7 C30 108(2) . . ?
C26 N8 C33 101.3(19) . . ?
C26 N8 Ag6 133.5(15) . . ?
C33 N8 Ag6 124.0(16) . . ?
C29 N9 C2 110(2) . . ?
C29 N9 Ag6 136.1(17) . . ?
C2 N9 Ag6 114(2) . . ?
C5 N10 C22 109(2) . . ?
C5 N10 Ag1 137.4(19) . . ?
C22 N10 Ag1 113.9(16) . . ?
C4 N11 C7 110(2) . . ?
C23 N12 C15 104(2) . . ?
C23 N12 Ag4 129.9(17) . . ?
C15 N12 Ag4 125.4(19) . . ?
C30 N13 C13 107(2) . . ?
C30 N13 Ag3 137.6(17) . . ?
C13 N13 Ag3 114.3(16) . . ?
C24 N14 C21 109(2) . . ?
C10 N15 C32 105(2) . . ?
C36 N16 C16 107(2) . . ?
C36 N16 Ag2 131.6(16) . . ?
C16 N16 Ag2 120.9(16) . . ?
C12 N17 C5 105(2) . . ?
C34 N18 C31 110(2) . . ?
C36 N19 C17 105(2) . . ?
C34 N20 C35 106.0(19) . . ?
C34 N20 Ag3 131.1(15) . . ?
C35 N20 Ag3 122.1(15) . . ?
C25 N21 C3 106(2) . . ?
C25 N21 Ag5 128.1(16) . . ?
C3 N21 Ag5 123.0(16) . . ?
C25 N22 C11 108(2) . . ?
C23 N23 C19 112(2) . . ?
C28 N24 C26 106(2) . . ?
W10 O1 W1 121.1(7) . . ?
W10 O2 W6 123.1(7) . . ?
W1 O3 W8 150.0(9) . . ?
W10 O4 W16 151.2(9) . . ?
W4 O5 W2 161.3(9) . . ?
W16 O6 W11 161.1(10) . . ?
W17 O7 W11 150.1(9) . . ?
W8 O8 W15 165.0(9) . . ?
W10 O9 W7 150.4(8) . . ?
W5 O10 W11 124.7(8) . . ?
W4 O11 W15 152.3(9) . . ?
W1 O13 W6 120.9(7) . . ?
W9 O14 W16 124.9(7) . . ?
W7 O15 W16 153.9(9) . . ?
W8 O16 W3 124.4(8) . . ?
W14 O17 W7 164.9(8) . . ?
P2 O18 W15 128.7(8) . . ?
P2 O18 W13 129.4(8) . . ?
W15 O18 W13 89.0(5) . . ?
W2 O20 W8 153.7(10) . . ?
P1 O21 W9 128.2(8) . . ?
P1 O21 W16 127.6(8) . . ?
W9 O21 W16 91.1(5) . . ?
W6 O24 W3 152.9(10) . . ?
W6 O25 W9 150.7(8) . . ?
W14 O26 W11 150.7(8) . . ?
W18 O27 W17 123.1(8) . . ?
W12 O29 W18 121.5(7) . . ?
W18 O30 W15 152.4(9) . . ?
W13 O31 W5 154.5(10) . . ?
W18 O32 W4 151.6(9) . . ?
W12 O33 W5 150.6(8) . . ?
W12 O36 W13 151.0(9) . . ?
W7 O37 W2 124.9(8) . . ?
W13 O41 W3 162.6(10) . . ?
W1 O42 W2 149.6(8) . . ?
W12 O44 W17 121.6(8) . . ?
P1 O46 W10 125.5(8) . . ?
P1 O46 W1 124.1(8) . . ?
W10 O46 W1 91.6(5) . . ?
P1 O46 W6 125.1(8) . . ?
W10 O46 W6 89.9(5) . . ?
W1 O46 W6 90.2(5) . . ?
W9 O47 W5 163.1(8) . . ?
W17 O48 W14 153.8(9) . . ?
W15 O49 W13 123.1(8) . . ?
W3 O50 W9 153.8(8) . . ?
P2 O51 W14 129.1(8) . . ?
P2 O51 W4 127.1(8) . . ?
W14 O51 W4 91.2(5) . . ?
P2 O52 W12 125.4(8) . . ?
P2 O52 W18 125.8(8) . . ?
W12 O52 W18 92.3(5) . . ?
P2 O52 W17 122.7(7) . . ?
W12 O52 W17 91.2(5) . . ?
W18 O52 W17 89.0(5) . . ?
P1 O54 W2 128.2(9) . . ?
P1 O54 W7 127.6(9) . . ?
W2 O54 W7 90.3(5) . . ?
P1 O57 W8 128.4(8) . . ?
P1 O57 W3 129.7(8) . . ?
W8 O57 W3 89.6(5) . . ?
P2 O58 W5 127.5(8) . . ?
P2 O58 W11 128.6(8) . . ?
W5 O58 W11 90.1(5) . . ?
W14 O59 W4 121.9(7) . . ?
W9 O62 Ag2 161.9(9) . . ?

loop_
_geom_bond_atom_site_label_1
_geom_bond_atom_site_label_2
_geom_bond_distance
_geom_bond_site_symmetry_2
_geom_bond_publ_flag
W1 O38 1.712(15) . ?
W1 O3 1.862(16) . ?
W1 O42 1.868(14) . ?
W1 O13 1.949(13) . ?
W1 O1 1.975(14) . ?
W1 O46 2.376(15) . ?
W2 O55 1.697(15) . ?
W2 O20 1.857(17) . ?
W2 O5 1.898(15) . ?
W2 O37 1.903(15) . ?
W2 O42 1.944(14) . ?
W2 O54 2.363(16) . ?
W3 O45 1.737(16) . ?
W3 O50 1.890(15) . ?
W3 O16 1.915(15) . ?
W3 O24 1.920(15) . ?
W3 O41 1.923(16) . ?
W3 O57 2.384(14) . ?
W4 O19 1.690(16) . ?
W4 O11 1.867(18) . ?
W4 O5 1.881(15) . ?
W4 O59 1.939(15) . ?
W4 O32 1.940(14) . ?
W4 O51 2.381(13) . ?
W5 O53 1.722(15) . ?
W5 O10 1.889(14) . ?
W5 O31 1.902(18) . ?
W5 O47 1.907(14) . ?
W5 O33 1.936(15) . ?
W5 O58 2.365(13) . ?
W6 O61 1.733(16) . ?
W6 O24 1.881(16) . ?
W6 O25 1.891(15) . ?
W6 O2 1.953(15) . ?
W6 O13 1.957(14) . ?
W6 O46 2.422(15) . ?
W7 O12 1.662(15) . ?
W7 O15 1.883(14) . ?
W7 O37 1.899(15) . ?
W7 O17 1.902(14) . ?
W7 O9 1.964(15) . ?
W7 O54 2.391(15) . ?
W8 O60 1.706(18) . ?
W8 O8 1.861(14) . ?
W8 O16 1.884(15) . ?
W8 O20 1.929(16) . ?
W8 O3 1.976(15) . ?
W8 O57 2.384(14) . ?
W9 O62 1.706(15) . ?
W9 O14 1.833(15) . ?
W9 O47 1.889(15) . ?
W9 O50 1.890(15) . ?
W9 O25 1.943(15) . ?
W9 O21 2.336(14) . ?
W10 O40 1.711(16) . ?
W10 O4 1.857(16) . ?
W10 O9 1.869(16) . ?
W10 O2 1.896(15) . ?
W10 O1 1.930(15) . ?
W10 O46 2.368(14) . ?
W11 O35 1.693(16) . ?
W11 O10 1.897(14) . ?
W11 O6 1.907(16) . ?
W11 O26 1.908(15) . ?
W11 O7 1.930(15) . ?
W11 O58 2.374(14) . ?
W12 O22 1.712(16) . ?
W12 O36 1.836(16) . ?
W12 O33 1.876(15) . ?
W12 O44 1.930(16) . ?
W12 O29 1.929(15) . ?
W12 O52 2.329(13) . ?
W13 O28 1.728(15) . ?
W13 O41 1.854(16) . ?
W13 O31 1.884(17) . ?
W13 O49 1.908(16) . ?
W13 O36 1.994(15) . ?
W13 O18 2.386(14) . ?
W14 O34 1.704(17) . ?
W14 O17 1.884(14) . ?
W14 O26 1.894(15) . ?
W14 O59 1.909(16) . ?
W14 O48 1.959(14) . ?
W14 O51 2.326(14) . ?
W15 O56 1.676(17) . ?
W15 O49 1.895(16) . ?
W15 O8 1.915(14) . ?
W15 O30 1.920(15) . ?
W15 O11 1.924(18) . ?
W15 O18 2.384(15) . ?
W16 O43 1.725(17) . ?
W16 O6 1.878(16) . ?
W16 O15 1.887(14) . ?
W16 O14 1.962(15) . ?
W16 O4 1.975(15) . ?
W16 O21 2.376(15) . ?
W17 O39 1.691(16) . ?
W17 O48 1.851(14) . ?
W17 O7 1.890(15) . ?
W17 O27 1.921(16) . ?
W17 O44 1.966(14) . ?
W17 O52 2.431(15) . ?
W18 O23 1.692(15) . ?
W18 O32 1.859(14) . ?
W18 O30 1.903(16) . ?
W18 O27 1.913(17) . ?
W18 O29 1.960(14) . ?
W18 O52 2.376(13) . ?
Ag1 N10 2.13(2) . ?
Ag1 N1 2.137(19) . ?
Ag1 Ag2 3.000(3) . ?
Ag1 Ag6 3.121(3) 1_455 ?
Ag1 Ag4 3.262(3) 1_455 ?
Ag2 N3 2.11(2) . ?
Ag2 N16 2.126(17) . ?
Ag2 O62 2.540(15) . ?
Ag2 Ag3 3.032(3) . ?
Ag2 Ag6 3.374(3) 1_455 ?
Ag3 N20 2.127(18) . ?
Ag3 N13 2.15(2) . ?
Ag3 Ag5 2.969(3) . ?
Ag4 N12 2.13(2) . ?
Ag4 N4 2.14(2) . ?
Ag4 Ag5 2.923(3) . ?
Ag4 Ag6 3.082(3) . ?
Ag4 Ag1 3.262(3) 1_655 ?
Ag5 N5 2.069(18) . ?
Ag5 N21 2.097(19) . ?
Ag6 N8 2.052(19) . ?
Ag6 N9 2.09(2) . ?
Ag6 Ag1 3.121(3) 1_655 ?
Ag6 Ag2 3.374(3) 1_655 ?
P2 O18 1.492(16) . ?
P2 O58 1.524(14) . ?
P2 O51 1.547(14) . ?
P2 O52 1.569(15) . ?
P1 O57 1.519(15) . ?
P1 O54 1.523(15) . ?
P1 O21 1.530(14) . ?
P1 O46 1.556(15) . ?
C1 N2 1.38(3) . ?
C1 C2 1.42(4) . ?
C2 N9 1.42(4) . ?
C3 C11 1.35(3) . ?
C3 N21 1.43(3) . ?
C4 N1 1.32(3) . ?
C4 N11 1.35(3) . ?
C4 C6 1.43(3) . ?
C5 N10 1.22(3) . ?
C5 N17 1.39(3) . ?
C5 C26 1.50(3) 1_455 ?
C6 N3 1.32(3) . ?
C6 N6 1.37(3) . ?
C7 C20 1.36(4) . ?
C7 N11 1.40(3) . ?
C8 C21 1.29(4) . ?
C8 N5 1.44(3) . ?
C9 C14 1.34(4) . ?
C9 N3 1.39(3) . ?
C10 C18 1.25(4) . ?
C10 N15 1.34(3) . ?
C11 N22 1.35(4) . ?
C12 C22 1.33(4) . ?
C12 N17 1.38(3) . ?
C13 N13 1.36(3) . ?
C13 C27 1.41(4) . ?
C14 N6 1.31(4) . ?
C15 N12 1.38(3) . ?
C15 C19 1.38(4) . ?
C16 N16 1.30(3) . ?
C16 C17 1.32(3) . ?
C17 N19 1.38(3) . ?
C18 N4 1.40(4) . ?
C19 N23 1.38(3) . ?
C20 N1 1.37(3) . ?
C21 N14 1.36(3) . ?
C22 N10 1.45(3) . ?
C23 N12 1.36(3) . ?
C23 N23 1.37(3) . ?
C23 C25 1.44(3) . ?
C24 N5 1.30(3) . ?
C24 N14 1.32(3) . ?
C24 C30 1.46(3) . ?
C25 N21 1.32(3) . ?
C25 N22 1.33(3) . ?
C26 N8 1.35(3) . ?
C26 N24 1.37(3) . ?
C26 C5 1.50(3) 1_655 ?
C27 N7 1.31(3) . ?
C28 C33 1.31(4) . ?
C28 N24 1.34(3) . ?
C29 N9 1.33(3) . ?
C29 N2 1.36(3) . ?
C29 C32 1.44(3) . ?
C30 N7 1.32(3) . ?
C30 N13 1.33(3) . ?
C31 N18 1.35(3) . ?
C31 C35 1.37(3) . ?
C32 N4 1.28(3) . ?
C32 N15 1.39(3) . ?
C33 N8 1.39(3) . ?
C34 N18 1.34(3) . ?
C34 N20 1.35(3) . ?
C34 C36 1.44(3) . ?
C35 N20 1.35(3) . ?
C36 N16 1.29(3) . ?
C36 N19 1.33(3) . ?
